data_4302339
loop_
_publ_author_name
'Rios, Daniel'
'Olmstead, Marilyn M.'
'Balch, Alan L.'

_publ_section_title
;
 Blue-, Green- and Non-luminescent Crystals from One Reaction. Isolation
 and Structural Characterization of a Series of Gold(I)-Siver(I)
 Heterometallic Complexes Utilizing a Gold Carbene Metalloligand
 Containing Free Amino Groups
;
_journal_coden_ASTM INOCAJ
_journal_issue 12
_journal_name_full 'Inorganic chemistry'
_journal_page_first 5279
_journal_page_last 5287
_journal_paper_doi 10.1021/ic900243v
_journal_volume 48
_journal_year 2009
_chemical_formula_moiety 'C8 H22 Ag Au N6, 2(B F4)'
_chemical_formula_sum 'C8 H22 Ag Au B2 F8 N6'
_chemical_formula_weight 680.78
_chemical_name_common '[AuAg{C(NHCH3)(NHCH2CH2NH2)}2](BF4)2'
_space_group_IT_number 2
_symmetry_cell_setting triclinic
_symmetry_space_group_name_Hall '-P 1'
_symmetry_space_group_name_H-M 'P -1'
_atom_sites_solution_hydrogens geom
_atom_sites_solution_primary direct
_atom_sites_solution_secondary difmap
_audit_creation_method SHELXL-97
_cell_angle_alpha 103.588(2)
_cell_angle_beta 92.960(2)
_cell_angle_gamma 102.064(2)
_cell_formula_units_Z 2
_cell_length_a 8.8011(12)
_cell_length_b 9.2949(13)
_cell_length_c 11.8449(16)
_cell_measurement_reflns_used 5504
_cell_measurement_temperature 90(2)
_cell_measurement_theta_max 27.98
_cell_measurement_theta_min 2.817
_cell_volume 915.9(2)
_computing_cell_refinement SAINT
_computing_data_collection 'SMART (Bruker, 2007)'
_computing_data_reduction 'SAINT (Bruker, 2007)'
_computing_molecular_graphics 'SHELXTL 5.1, XP (Sheldrick, 1994)'
_computing_publication_material SHELXS-97
_computing_structure_refinement 'SHELXL-97 (Sheldrick, 1997)'
_computing_structure_solution 'SHELXS-97 (Sheldrick, 1990)'
_diffrn_ambient_temperature 90(2)
_diffrn_detector_area_resol_mean 8.3
_diffrn_measured_fraction_theta_full 0.995
_diffrn_measured_fraction_theta_max 0.995
_diffrn_measurement_device_type 'Bruker SMART 1000'
_diffrn_measurement_method \w
_diffrn_radiation_monochromator graphite
_diffrn_radiation_source 'fine-focus sealed tube'
_diffrn_radiation_type MoK\a
_diffrn_radiation_wavelength 0.71073
_diffrn_reflns_av_R_equivalents 0.0350
_diffrn_reflns_av_sigmaI/netI 0.0370
_diffrn_reflns_limit_h_max 11
_diffrn_reflns_limit_h_min -11
_diffrn_reflns_limit_k_max 12
_diffrn_reflns_limit_k_min -12
_diffrn_reflns_limit_l_max 15
_diffrn_reflns_limit_l_min -15
_diffrn_reflns_number 11823
_diffrn_reflns_theta_full 27.99
_diffrn_reflns_theta_max 27.99
_diffrn_reflns_theta_min 3.12
_diffrn_standards_number 0
_exptl_absorpt_coefficient_mu 9.151
_exptl_absorpt_correction_T_max 0.3352
_exptl_absorpt_correction_T_min 0.2861
_exptl_absorpt_correction_type multi-scan
_exptl_absorpt_process_details 'SADABS (Sheldrick, 2008)'
_exptl_crystal_colour colorless
_exptl_crystal_density_diffrn 2.461
_exptl_crystal_density_method 'not measured'
_exptl_crystal_description block
_exptl_crystal_F_000 640
_exptl_crystal_size_max 0.15
_exptl_crystal_size_mid 0.13
_exptl_crystal_size_min 0.12
_refine_diff_density_max 2.094
_refine_diff_density_min -2.287
_refine_diff_density_rms 0.169
_refine_ls_extinction_method none
_refine_ls_goodness_of_fit_ref 1.115
_refine_ls_hydrogen_treatment constr
_refine_ls_matrix_type full
_refine_ls_number_parameters 237
_refine_ls_number_reflns 4390
_refine_ls_number_restraints 0
_refine_ls_restrained_S_all 1.115
_refine_ls_R_factor_all 0.0236
_refine_ls_R_factor_gt 0.0235
_refine_ls_shift/su_max 0.001
_refine_ls_shift/su_mean 0.000
_refine_ls_structure_factor_coef Fsqd
_refine_ls_weighting_details 'calc w=1/[\s^2^(Fo^2^)+(0.0216P)^2^+1.8135P] where P=(Fo^2^+2Fc^2^)/3'
_refine_ls_weighting_scheme calc
_refine_ls_wR_factor_gt 0.0599
_refine_ls_wR_factor_ref 0.0600
_reflns_number_gt 4366
_reflns_number_total 4390
_reflns_threshold_expression >2sigma(I)
_cod_duplicate_entry 4338567
_cod_data_source_file ic900243v_si_005.cif
_cod_data_source_block dr120
_cod_depositor_comments
;
The following automatic conversions were performed:
'_symmetry_cell_setting' value 'Triclinic' changed to 'triclinic'
according to '/home/saulius/struct/CIF-dictionaries/cif_core.dic'
dictionary named 'cif_core.dic' version 2.4.1 from
2010-06-29.

'_exptl_absorpt_correction_type' value 'Multi-scan' changed
to 'multi-scan' according to
'/home/saulius/struct/CIF-dictionaries/cif_core.dic' dictionary named
'cif_core.dic' version 2.4.1 from 2010-06-29.

Automatic conversion script
Id: cif_fix_enum 1527 2010-12-29 10:47:43Z saulius 
;
_cod_database_code 4302339

loop_
_symmetry_equiv_pos_as_xyz
'x, y, z'
'-x, -y, -z'

loop_
_atom_site_label
_atom_site_type_symbol
_atom_site_fract_x
_atom_site_fract_y
_atom_site_fract_z
_atom_site_U_iso_or_equiv
_atom_site_adp_type
_atom_site_occupancy
_atom_site_symmetry_multiplicity
_atom_site_calc_flag
_atom_site_refinement_flags
_atom_site_disorder_assembly
_atom_site_disorder_group
Au1 Au 0.109796(13) 0.286969(13) 0.870012(10) 0.01117(5) Uani 1 1 d . . .
Ag1 Ag -0.00282(3) 0.30311(3) 0.62147(2) 0.01645(7) Uani 1 1 d . . .
F1 F 0.4280(3) 0.8113(3) 0.5752(2) 0.0276(5) Uani 1 1 d . . .
F2 F 0.3027(4) 0.9885(4) 0.6645(3) 0.0441(7) Uani 1 1 d . . .
F3 F 0.5355(3) 0.9838(4) 0.7467(3) 0.0504(9) Uani 1 1 d . . .
F4 F 0.3244(5) 0.7968(3) 0.7452(3) 0.0622(11) Uani 1 1 d . . .
F5 F 0.2821(3) 0.3370(3) 0.2020(3) 0.0314(6) Uani 1 1 d . . .
F6 F 0.2279(3) 0.5691(3) 0.2127(2) 0.0291(5) Uani 1 1 d . . .
F7 F 0.1678(4) 0.4489(3) 0.3546(2) 0.0428(7) Uani 1 1 d . . .
F8 F 0.0310(3) 0.3578(3) 0.1785(3) 0.0468(8) Uani 1 1 d . . .
N1 N -0.1301(3) 0.1158(3) 0.9784(3) 0.0147(5) Uani 1 1 d . . .
H1A H -0.0979 0.1972 1.0337 0.018 Uiso 1 1 calc R . .
N2 N -0.1181(3) -0.0177(3) 0.7936(3) 0.0154(6) Uani 1 1 d . . .
H2A H -0.1893 -0.0880 0.8079 0.018 Uiso 1 1 calc R . .
N3 N -0.2056(4) 0.1248(4) 0.6066(3) 0.0202(7) Uani 1 1 d . . .
H3A H -0.2522 0.1447 0.6725 0.024 Uiso 1 1 calc R . .
H3B H -0.2725 0.1277 0.5475 0.024 Uiso 1 1 calc R . .
N4 N 0.3148(4) 0.5805(3) 0.9808(3) 0.0169(6) Uani 1 1 d . . .
H4A H 0.2488 0.5724 1.0313 0.020 Uiso 1 1 calc R . .
N5 N 0.3954(3) 0.4803(3) 0.8070(3) 0.0160(6) Uani 1 1 d . . .
H5A H 0.4736 0.5574 0.8250 0.019 Uiso 1 1 calc R . .
N6 N 0.1897(4) 0.4773(4) 0.6041(3) 0.0212(7) Uani 1 1 d . . .
H6A H 0.1655 0.5074 0.5400 0.025 Uiso 1 1 calc R . .
H6B H 0.1982 0.5575 0.6659 0.025 Uiso 1 1 calc R . .
C1 C -0.2520(4) -0.0050(4) 1.0008(3) 0.0167(7) Uani 1 1 d . . .
H1B H -0.2782 0.0252 1.0792 0.025 Uiso 1 1 calc R . .
H1C H -0.2145 -0.0965 0.9910 0.025 Uiso 1 1 calc R . .
H1D H -0.3431 -0.0228 0.9467 0.025 Uiso 1 1 calc R . .
C2 C -0.0660(4) 0.1085(4) 0.8790(3) 0.0138(6) Uani 1 1 d . . .
C3 C -0.0635(4) -0.0456(4) 0.6780(3) 0.0174(7) Uani 1 1 d . . .
H3C H -0.0430 -0.1466 0.6576 0.021 Uiso 1 1 calc R . .
H3D H 0.0338 0.0271 0.6796 0.021 Uiso 1 1 calc R . .
C4 C -0.1817(4) -0.0326(4) 0.5861(3) 0.0192(7) Uani 1 1 d . . .
H4B H -0.1460 -0.0618 0.5097 0.023 Uiso 1 1 calc R . .
H4C H -0.2804 -0.1020 0.5869 0.023 Uiso 1 1 calc R . .
C5 C 0.4426(4) 0.7161(4) 1.0077(3) 0.0191(7) Uani 1 1 d . . .
H5B H 0.4372 0.7772 1.0843 0.029 Uiso 1 1 calc R . .
H5C H 0.4338 0.7738 0.9513 0.029 Uiso 1 1 calc R . .
H5D H 0.5407 0.6864 1.0053 0.029 Uiso 1 1 calc R . .
C6 C 0.2930(4) 0.4688(4) 0.8838(3) 0.0143(6) Uani 1 1 d . . .
C7 C 0.3866(4) 0.3730(4) 0.6942(3) 0.0207(7) Uani 1 1 d . . .
H7A H 0.3085 0.2812 0.6912 0.025 Uiso 1 1 calc R . .
H7B H 0.4866 0.3457 0.6846 0.025 Uiso 1 1 calc R . .
C8 C 0.3448(5) 0.4407(5) 0.5957(3) 0.0233(8) Uani 1 1 d . . .
H8A H 0.4230 0.5324 0.5986 0.028 Uiso 1 1 calc R . .
H8B H 0.3444 0.3690 0.5214 0.028 Uiso 1 1 calc R . .
B1 B 0.3982(5) 0.8942(5) 0.6836(4) 0.0195(8) Uani 1 1 d . . .
B2 B 0.1772(5) 0.4281(4) 0.2362(3) 0.0146(7) Uani 1 1 d . . .

loop_
_atom_site_aniso_label
_atom_site_aniso_U_11
_atom_site_aniso_U_22
_atom_site_aniso_U_33
_atom_site_aniso_U_23
_atom_site_aniso_U_13
_atom_site_aniso_U_12
Au1 0.01010(7) 0.00939(8) 0.01481(8) 0.00554(5) -0.00125(5) 0.00178(5)
Ag1 0.02034(14) 0.01452(13) 0.01582(13) 0.00456(10) -0.00070(10) 0.00668(10)
F1 0.0311(13) 0.0329(13) 0.0179(11) 0.0005(9) -0.0018(9) 0.0131(10)
F2 0.0458(17) 0.0500(18) 0.0442(16) 0.0079(14) -0.0027(13) 0.0341(15)
F3 0.0233(13) 0.077(2) 0.0346(15) -0.0150(15) -0.0061(11) 0.0102(14)
F4 0.127(3) 0.0219(14) 0.0303(15) 0.0062(12) 0.0258(18) -0.0025(17)
F5 0.0231(12) 0.0140(11) 0.0580(17) 0.0064(11) 0.0172(12) 0.0060(9)
F6 0.0369(13) 0.0165(11) 0.0394(14) 0.0123(10) 0.0171(11) 0.0088(10)
F7 0.084(2) 0.0389(16) 0.0167(12) 0.0113(11) 0.0120(13) 0.0314(16)
F8 0.0299(14) 0.0290(15) 0.066(2) -0.0086(14) -0.0253(14) 0.0029(11)
N1 0.0143(13) 0.0133(14) 0.0162(14) 0.0046(11) 0.0001(11) 0.0017(11)
N2 0.0154(13) 0.0128(14) 0.0178(14) 0.0058(11) 0.0016(11) 0.0006(11)
N3 0.0201(15) 0.0295(18) 0.0126(14) 0.0050(12) -0.0004(12) 0.0100(13)
N4 0.0167(14) 0.0144(14) 0.0183(14) 0.0055(11) -0.0017(11) 0.0000(11)
N5 0.0116(13) 0.0123(14) 0.0231(15) 0.0056(12) 0.0002(11) 0.0001(11)
N6 0.0319(18) 0.0158(15) 0.0165(15) 0.0067(12) 0.0018(13) 0.0042(13)
C1 0.0167(16) 0.0167(16) 0.0201(17) 0.0097(13) 0.0046(13) 0.0050(13)
C2 0.0126(15) 0.0125(16) 0.0184(16) 0.0070(13) -0.0010(12) 0.0043(12)
C3 0.0199(16) 0.0138(16) 0.0193(17) 0.0047(13) 0.0039(13) 0.0043(13)
C4 0.0205(17) 0.0174(17) 0.0160(16) 0.0007(13) 0.0007(13) 0.0002(14)
C5 0.0166(16) 0.0119(16) 0.0265(18) 0.0052(14) -0.0054(14) -0.0004(13)
C6 0.0132(15) 0.0105(15) 0.0201(17) 0.0071(13) -0.0048(12) 0.0025(12)
C7 0.0176(16) 0.0153(17) 0.0280(19) 0.0029(15) 0.0059(14) 0.0036(13)
C8 0.031(2) 0.0193(18) 0.0186(17) 0.0039(14) 0.0122(15) 0.0026(15)
B1 0.0196(19) 0.019(2) 0.0206(19) 0.0036(16) 0.0009(15) 0.0083(16)
B2 0.0159(17) 0.0132(17) 0.0144(17) 0.0029(14) 0.0003(14) 0.0037(14)

loop_
_atom_type_symbol
_atom_type_description
_atom_type_scat_dispersion_real
_atom_type_scat_dispersion_imag
_atom_type_scat_source
C C 0.0033 0.0016 'International Tables Vol C Tables 4.2.6.8 and 6.1.1.4'
H H 0.0000 0.0000 'International Tables Vol C Tables 4.2.6.8 and 6.1.1.4'
B B 0.0013 0.0007 'International Tables Vol C Tables 4.2.6.8 and 6.1.1.4'
N N 0.0061 0.0033 'International Tables Vol C Tables 4.2.6.8 and 6.1.1.4'
F F 0.0171 0.0103 'International Tables Vol C Tables 4.2.6.8 and 6.1.1.4'
Ag Ag -0.8971 1.1015 'International Tables Vol C Tables 4.2.6.8 and 6.1.1.4'
Au Au -2.0133 8.8022 'International Tables Vol C Tables 4.2.6.8 and 6.1.1.4'

loop_
_geom_angle_atom_site_label_1
_geom_angle_atom_site_label_2
_geom_angle_atom_site_label_3
_geom_angle
_geom_angle_site_symmetry_1
_geom_angle_site_symmetry_3
_geom_angle_publ_flag
C2 Au1 C6 172.53(14) . . ?
C2 Au1 Ag1 96.36(10) . . ?
C6 Au1 Ag1 90.98(10) . . ?
N3 Ag1 N6 169.84(12) . . ?
N3 Ag1 Au1 92.87(9) . . ?
N6 Ag1 Au1 97.13(9) . . ?
C2 N1 C1 124.6(3) . . ?
C2 N1 H1A 117.7 . . ?
C1 N1 H1A 117.7 . . ?
C2 N2 C3 125.0(3) . . ?
C2 N2 H2A 117.5 . . ?
C3 N2 H2A 117.5 . . ?
C4 N3 Ag1 117.1(2) . . ?
C4 N3 H3A 108.0 . . ?
Ag1 N3 H3A 108.0 . . ?
C4 N3 H3B 108.0 . . ?
Ag1 N3 H3B 108.0 . . ?
H3A N3 H3B 107.3 . . ?
C6 N4 C5 124.7(3) . . ?
C6 N4 H4A 117.6 . . ?
C5 N4 H4A 117.6 . . ?
C6 N5 C7 125.2(3) . . ?
C6 N5 H5A 117.4 . . ?
C7 N5 H5A 117.4 . . ?
C8 N6 Ag1 118.0(2) . . ?
C8 N6 H6A 107.8 . . ?
Ag1 N6 H6A 107.8 . . ?
C8 N6 H6B 107.8 . . ?
Ag1 N6 H6B 107.8 . . ?
H6A N6 H6B 107.1 . . ?
N1 C1 H1B 109.5 . . ?
N1 C1 H1C 109.5 . . ?
H1B C1 H1C 109.5 . . ?
N1 C1 H1D 109.5 . . ?
H1B C1 H1D 109.5 . . ?
H1C C1 H1D 109.5 . . ?
N1 C2 N2 117.0(3) . . ?
N1 C2 Au1 117.8(3) . . ?
N2 C2 Au1 125.1(3) . . ?
N2 C3 C4 111.8(3) . . ?
N2 C3 H3C 109.3 . . ?
C4 C3 H3C 109.3 . . ?
N2 C3 H3D 109.3 . . ?
C4 C3 H3D 109.3 . . ?
H3C C3 H3D 107.9 . . ?
N3 C4 C3 111.5(3) . . ?
N3 C4 H4B 109.3 . . ?
C3 C4 H4B 109.3 . . ?
N3 C4 H4C 109.3 . . ?
C3 C4 H4C 109.3 . . ?
H4B C4 H4C 108.0 . . ?
N4 C5 H5B 109.5 . . ?
N4 C5 H5C 109.5 . . ?
H5B C5 H5C 109.5 . . ?
N4 C5 H5D 109.5 . . ?
H5B C5 H5D 109.5 . . ?
H5C C5 H5D 109.5 . . ?
N5 C6 N4 117.6(3) . . ?
N5 C6 Au1 125.2(3) . . ?
N4 C6 Au1 117.1(3) . . ?
N5 C7 C8 110.9(3) . . ?
N5 C7 H7A 109.5 . . ?
C8 C7 H7A 109.5 . . ?
N5 C7 H7B 109.5 . . ?
C8 C7 H7B 109.5 . . ?
H7A C7 H7B 108.0 . . ?
N6 C8 C7 111.1(3) . . ?
N6 C8 H8A 109.4 . . ?
C7 C8 H8A 109.4 . . ?
N6 C8 H8B 109.4 . . ?
C7 C8 H8B 109.4 . . ?
H8A C8 H8B 108.0 . . ?
F4 B1 F3 110.2(4) . . ?
F4 B1 F2 109.3(4) . . ?
F3 B1 F2 108.1(4) . . ?
F4 B1 F1 110.0(3) . . ?
F3 B1 F1 110.5(3) . . ?
F2 B1 F1 108.6(3) . . ?
F8 B2 F7 108.4(3) . . ?
F8 B2 F6 110.2(3) . . ?
F7 B2 F6 108.9(3) . . ?
F8 B2 F5 109.9(3) . . ?
F7 B2 F5 109.2(3) . . ?
F6 B2 F5 110.2(3) . . ?

loop_
_geom_bond_atom_site_label_1
_geom_bond_atom_site_label_2
_geom_bond_distance
_geom_bond_site_symmetry_2
_geom_bond_publ_flag
Au1 C2 2.045(4) . ?
Au1 C6 2.046(4) . ?
Au1 Ag1 3.1049(5) . ?
Ag1 N3 2.135(4) . ?
Ag1 N6 2.140(3) . ?
F1 B1 1.402(5) . ?
F2 B1 1.381(5) . ?
F3 B1 1.381(5) . ?
F4 B1 1.374(5) . ?
F5 B2 1.392(4) . ?
F6 B2 1.390(4) . ?
F7 B2 1.379(4) . ?
F8 B2 1.378(5) . ?
N1 C2 1.326(5) . ?
N1 C1 1.465(4) . ?
N1 H1A 0.8600 . ?
N2 C2 1.334(5) . ?
N2 C3 1.459(4) . ?
N2 H2A 0.8600 . ?
N3 C4 1.487(5) . ?
N3 H3A 0.9000 . ?
N3 H3B 0.9000 . ?
N4 C6 1.330(5) . ?
N4 C5 1.462(4) . ?
N4 H4A 0.8600 . ?
N5 C6 1.319(5) . ?
N5 C7 1.455(5) . ?
N5 H5A 0.8600 . ?
N6 C8 1.477(5) . ?
N6 H6A 0.9000 . ?
N6 H6B 0.9000 . ?
C1 H1B 0.9600 . ?
C1 H1C 0.9600 . ?
C1 H1D 0.9600 . ?
C3 C4 1.509(5) . ?
C3 H3C 0.9700 . ?
C3 H3D 0.9700 . ?
C4 H4B 0.9700 . ?
C4 H4C 0.9700 . ?
C5 H5B 0.9600 . ?
C5 H5C 0.9600 . ?
C5 H5D 0.9600 . ?
C7 C8 1.513(6) . ?
C7 H7A 0.9700 . ?
C7 H7B 0.9700 . ?
C8 H8A 0.9700 . ?
C8 H8B 0.9700 . ?

loop_
_geom_hbond_atom_site_label_D
_geom_hbond_atom_site_label_H
_geom_hbond_atom_site_label_A
_geom_hbond_distance_DH
_geom_hbond_distance_HA
_geom_hbond_distance_DA
_geom_hbond_angle_DHA
_geom_hbond_site_symmetry_A
N1 H1A F8 0.86 2.08 2.916(4) 162 1_556
N2 H2A F5 0.86 2.26 3.030(4) 149 2_556
N3 H3A F3 0.90 2.47 3.135(5) 131 1_445
N3 H3B F1 0.90 2.19 3.077(4) 167 2_566
N3 H3B F2 0.90 2.47 3.146(5) 133 2_566
N4 H4A F6 0.86 2.17 2.909(4) 144 1_556
N5 H5A F5 0.86 2.24 3.009(4) 149 2_666
N6 H6A F7 0.90 2.14 2.898(4) 142 .
N6 H6B F4 0.90 2.22 3.002(5) 144 .
